data_2019300
loop_
_publ_author_name
'Sch\"afer, Marion C.'
'Bobev, Svilen'

_publ_section_title
;
 On the possibility for Rb- and Eu-cation ordering in type-I clathrates:
 synthesis and homogeneity range of the novel compounds
 Rb~8{--~<i>x</i>}Eu~<i>x~</i>(In,Ge)~46~ (0.6 {\/leq} <i>x</i> {\/leq}
 1.8)
;
_journal_coeditor_code FN3157
_journal_issue 12
_journal_name_full 'Acta Crystallographica Section C'
_journal_page_first 1457
_journal_page_last 1461
_journal_paper_doi 10.1107/S0108270113030011
_journal_volume 69
_journal_year 2013
_chemical_formula_iupac 'Rb7.39 Eu0.61 In8.88 Ge37.12'
_chemical_formula_moiety 'Rb7.39(3) Eu0.61(3) In8.88(5) Ge37.12(5)'
_chemical_formula_sum 'Eu0.61 Ge37.12 In8.88 Rb7.39'
_chemical_formula_weight 4438.46
_chemical_name_systematic
;
Heptarubidium europium nonaindium heptatriacontagermanide
;
_space_group_IT_number 223
_symmetry_cell_setting cubic
_symmetry_space_group_name_Hall '-P 4n 2 3'
_symmetry_space_group_name_H-M 'P m -3 n'
_atom_sites_solution_primary direct
_atom_sites_solution_secondary difmap
_audit_creation_method SHELXL-97
_cell_angle_alpha 90.00
_cell_angle_beta 90.00
_cell_angle_gamma 90.00
_cell_formula_units_Z 1
_cell_length_a 11.0292(9)
_cell_length_b 11.0292(9)
_cell_length_c 11.0292(9)
_cell_measurement_reflns_used 1008
_cell_measurement_temperature 200(2)
_cell_measurement_theta_max 26.93
_cell_measurement_theta_min 4.13
_cell_volume 1341.63(19)
_computing_cell_refinement 'SMART (Bruker, 2002)'
_computing_data_collection 'SMART (Bruker, 2002)'
_computing_data_reduction 'SAINT (Bruker, 2002)'
_computing_molecular_graphics 'CrystalMaker (CrystalMaker, 2007)'
_computing_publication_material 'SHELXTL (Sheldrick, 2008)'
_computing_structure_refinement 'SHELXL97 (Sheldrick, 2008)'
_computing_structure_solution 'SHELXTL (Sheldrick, 2008)'
_diffrn_ambient_temperature 200(2)
_diffrn_measured_fraction_theta_full 1.000
_diffrn_measured_fraction_theta_max 1.000
_diffrn_measurement_device_type 'Bruker SMART APEX CCD'
_diffrn_measurement_method '\w and \f'
_diffrn_radiation_monochromator graphite
_diffrn_radiation_source 'fine-focus sealed tube'
_diffrn_radiation_type MoK\a
_diffrn_radiation_wavelength 0.71073
_diffrn_reflns_av_R_equivalents 0.0566
_diffrn_reflns_av_sigmaI/netI 0.0152
_diffrn_reflns_limit_h_max 14
_diffrn_reflns_limit_h_min -14
_diffrn_reflns_limit_k_max 14
_diffrn_reflns_limit_k_min -14
_diffrn_reflns_limit_l_max 14
_diffrn_reflns_limit_l_min -14
_diffrn_reflns_number 12572
_diffrn_reflns_theta_full 25.00
_diffrn_reflns_theta_max 28.12
_diffrn_reflns_theta_min 2.61
_exptl_absorpt_coefficient_mu 31.510
_exptl_absorpt_correction_T_max 0.1366
_exptl_absorpt_correction_T_min 0.0813
_exptl_absorpt_correction_type multi-scan
_exptl_absorpt_process_details '(SADABS; Sheldrick, 2008)'
_exptl_crystal_colour silver--grey
_exptl_crystal_density_diffrn 5.494
_exptl_crystal_density_method 'not measured'
_exptl_crystal_description irregular
_exptl_crystal_F_000 1935
_exptl_crystal_size_max 0.16
_exptl_crystal_size_mid 0.11
_exptl_crystal_size_min 0.11
_refine_diff_density_max 0.722
_refine_diff_density_min -1.076
_refine_ls_extinction_method none
_refine_ls_goodness_of_fit_ref 1.182
_refine_ls_matrix_type full
_refine_ls_number_parameters 20
_refine_ls_number_reflns 324
_refine_ls_number_restraints 0
_refine_ls_restrained_S_all 1.182
_refine_ls_R_factor_all 0.0206
_refine_ls_R_factor_gt 0.0177
_refine_ls_shift/su_max 0.000
_refine_ls_shift/su_mean 0.000
_refine_ls_structure_factor_coef Fsqd
_refine_ls_weighting_details 'calc w=1/[\s^2^(Fo^2^)+(0.0132P)^2^+9.8432P] where P=(Fo^2^+2Fc^2^)/3'
_refine_ls_weighting_scheme calc
_refine_ls_wR_factor_gt 0.0407
_refine_ls_wR_factor_ref 0.0416
_reflns_number_gt 298
_reflns_number_total 324
_reflns_threshold_expression I>2\s(I)
_cod_data_source_file fn3157.cif
_cod_data_source_block I
_cod_database_code 2019300

loop_
_symmetry_equiv_pos_as_xyz
'x, y, z'
'-x, -y, z'
'-x, y, -z'
'x, -y, -z'
'z, x, y'
'z, -x, -y'
'-z, -x, y'
'-z, x, -y'
'y, z, x'
'-y, z, -x'
'y, -z, -x'
'-y, -z, x'
'y+1/2, x+1/2, -z+1/2'
'-y+1/2, -x+1/2, -z+1/2'
'y+1/2, -x+1/2, z+1/2'
'-y+1/2, x+1/2, z+1/2'
'x+1/2, z+1/2, -y+1/2'
'-x+1/2, z+1/2, y+1/2'
'-x+1/2, -z+1/2, -y+1/2'
'x+1/2, -z+1/2, y+1/2'
'z+1/2, y+1/2, -x+1/2'
'z+1/2, -y+1/2, x+1/2'
'-z+1/2, y+1/2, x+1/2'
'-z+1/2, -y+1/2, -x+1/2'
'-x, -y, -z'
'x, y, -z'
'x, -y, z'
'-x, y, z'
'-z, -x, -y'
'-z, x, y'
'z, x, -y'
'z, -x, y'
'-y, -z, -x'
'y, -z, x'
'-y, z, x'
'y, z, -x'
'-y-1/2, -x-1/2, z-1/2'
'y-1/2, x-1/2, z-1/2'
'-y-1/2, x-1/2, -z-1/2'
'y-1/2, -x-1/2, -z-1/2'
'-x-1/2, -z-1/2, y-1/2'
'x-1/2, -z-1/2, -y-1/2'
'x-1/2, z-1/2, y-1/2'
'-x-1/2, z-1/2, -y-1/2'
'-z-1/2, -y-1/2, x-1/2'
'-z-1/2, y-1/2, -x-1/2'
'z-1/2, -y-1/2, -x-1/2'
'z-1/2, y-1/2, x-1/2'

loop_
_atom_site_type_symbol
_atom_site_label
_atom_site_fract_x
_atom_site_fract_y
_atom_site_fract_z
_atom_site_U_iso_or_equiv
_atom_site_adp_type
_atom_site_calc_flag
_atom_site_refinement_flags
_atom_site_occupancy
_atom_site_symmetry_multiplicity
Ge Ge1 0.0000 0.30101(5) 0.11557(5) 0.00715(15) Uani d SP 0.94 2
In In1 0.0000 0.30101(5) 0.11557(5) 0.00715(15) Uani d SP 0.06 2
Ge Ge2 0.18368(3) 0.18368(3) 0.18368(3) 0.00719(16) Uani d SP 0.91 3
In In2 0.18368(3) 0.18368(3) 0.18368(3) 0.00719(16) Uani d SP 0.09 3
In In3 0.2500 0.0000 0.5000 0.00946(19) Uani d S 1 8
Rb Rb1 0.2500 0.5000 0.0000 0.0184(3) Uani d S 1 8
Eu Eu2 0.0000 0.0000 0.0000 0.0110(3) Uani d SP 0.30 24
Rb Rb2 0.0000 0.0000 0.0000 0.0110(3) Uani d SP 0.70 24

loop_
_atom_site_aniso_label
_atom_site_aniso_U_11
_atom_site_aniso_U_22
_atom_site_aniso_U_33
_atom_site_aniso_U_12
_atom_site_aniso_U_13
_atom_site_aniso_U_23
Ge1 0.0074(3) 0.0069(3) 0.0071(3) 0.000 0.000 -0.0003(2)
In1 0.0074(3) 0.0069(3) 0.0071(3) 0.000 0.000 -0.0003(2)
Ge2 0.00719(16) 0.00719(16) 0.00719(16) -0.00043(13) -0.00043(13) -0.00043(13)
In2 0.00719(16) 0.00719(16) 0.00719(16) -0.00043(13) -0.00043(13) -0.00043(13)
In3 0.0104(4) 0.0090(3) 0.0090(3) 0.000 0.000 0.000
Rb1 0.0118(5) 0.0217(4) 0.0217(4) 0.000 0.000 0.000
Eu2 0.0110(3) 0.0110(3) 0.0110(3) 0.000 0.000 0.000
Rb2 0.0110(3) 0.0110(3) 0.0110(3) 0.000 0.000 0.000

loop_
_atom_type_symbol
_atom_type_description
_atom_type_scat_dispersion_real
_atom_type_scat_dispersion_imag
_atom_type_scat_source
Ge Ge 0.1547 1.8001 'International Tables Vol C Tables 4.2.6.8 and 6.1.1.4'
Rb Rb -0.9393 2.9676 'International Tables Vol C Tables 4.2.6.8 and 6.1.1.4'
In In -0.7276 1.3100 'International Tables Vol C Tables 4.2.6.8 and 6.1.1.4'
Eu Eu -0.1578 3.6682 'International Tables Vol C Tables 4.2.6.8 and 6.1.1.4'

loop_
_geom_angle_atom_site_label_1
_geom_angle_atom_site_label_2
_geom_angle_atom_site_label_3
_geom_angle_site_symmetry_1
_geom_angle_site_symmetry_3
_geom_angle
Ge2 Ge1 In2 . 28 107.10(3)
Ge2 Ge1 Ge2 . 28 107.10(3)
Ge2 Ge1 In1 . 26 107.354(15)
In2 Ge1 In1 28 26 107.354(15)
Ge2 Ge1 In1 28 26 107.354(15)
Ge2 Ge1 Ge1 . 26 107.354(15)
In2 Ge1 Ge1 28 26 107.354(15)
Ge2 Ge1 Ge1 28 26 107.354(15)
Ge2 Ge1 In3 . 9 105.00(2)
In2 Ge1 In3 28 9 105.00(2)
Ge2 Ge1 In3 28 9 105.00(2)
In1 Ge1 In3 26 9 124.042(12)
Ge1 Ge1 In3 26 9 124.042(12)
Ge2 Ge1 Eu2 . . 68.112(19)
In2 Ge1 Eu2 28 . 68.113(19)
Ge2 Ge1 Eu2 28 . 68.113(19)
In1 Ge1 Eu2 26 . 68.997(9)
Ge1 Ge1 Eu2 26 . 68.997(9)
In3 Ge1 Eu2 9 . 166.96(2)
Ge2 Ge1 Rb1 . . 79.079(9)
In2 Ge1 Rb1 28 . 173.823(18)
Ge2 Ge1 Rb1 28 . 173.823(18)
In1 Ge1 Rb1 26 . 70.116(8)
Ge1 Ge1 Rb1 26 . 70.116(8)
In3 Ge1 Rb1 9 . 72.850(10)
Eu2 Ge1 Rb1 . . 115.140(11)
Ge2 Ge1 Rb1 . 25_565 173.823(18)
In2 Ge1 Rb1 28 25_565 79.079(9)
Ge2 Ge1 Rb1 28 25_565 79.079(9)
In1 Ge1 Rb1 26 25_565 70.116(8)
Ge1 Ge1 Rb1 26 25_565 70.116(8)
In3 Ge1 Rb1 9 25_565 72.850(10)
Eu2 Ge1 Rb1 . 25_565 115.140(11)
Rb1 Ge1 Rb1 . 25_565 94.744(13)
Ge1 Ge2 In1 . 9 109.07(2)
Ge1 Ge2 In1 . 5 109.07(2)
In1 Ge2 In1 9 5 109.07(2)
Ge1 Ge2 Ge1 . 9 109.07(2)
In1 Ge2 Ge1 5 9 109.07(2)
Ge1 Ge2 Ge1 . 5 109.07(2)
In1 Ge2 Ge1 9 5 109.07(2)
Ge1 Ge2 Ge1 9 5 109.07(2)
Ge1 Ge2 In2 . 14 109.874(19)
In1 Ge2 In2 9 14 109.874(19)
In1 Ge2 In2 5 14 109.874(19)
Ge1 Ge2 In2 9 14 109.874(19)
Ge1 Ge2 In2 5 14 109.874(19)
Ge1 Ge2 Ge2 . 14 109.874(19)
In1 Ge2 Ge2 9 14 109.874(19)
In1 Ge2 Ge2 5 14 109.874(19)
Ge1 Ge2 Ge2 9 14 109.874(19)
Ge1 Ge2 Ge2 5 14 109.874(19)
Ge1 Ge2 Eu2 . . 70.126(19)
In1 Ge2 Eu2 9 . 70.126(19)
In1 Ge2 Eu2 5 . 70.126(19)
Ge1 Ge2 Eu2 9 . 70.126(19)
Ge1 Ge2 Eu2 5 . 70.126(19)
In2 Ge2 Eu2 14 . 180.00(4)
Ge2 Ge2 Eu2 14 . 180.00(4)
Ge1 Ge2 Rb1 . 9 172.541(13)
In1 Ge2 Rb1 9 9 63.826(11)
In1 Ge2 Rb1 5 9 76.392(13)
Ge1 Ge2 Rb1 9 9 63.826(11)
Ge1 Ge2 Rb1 5 9 76.392(13)
In2 Ge2 Rb1 14 9 72.000(9)
Ge2 Ge2 Rb1 14 9 72.000(9)
Eu2 Ge2 Rb1 . 9 108.000(9)
Ge1 Ge2 Rb1 . . 63.826(11)
In1 Ge2 Rb1 9 . 76.392(13)
In1 Ge2 Rb1 5 . 172.541(13)
Ge1 Ge2 Rb1 9 . 76.392(13)
Ge1 Ge2 Rb1 5 . 172.541(13)
In2 Ge2 Rb1 14 . 72.000(9)
Ge2 Ge2 Rb1 14 . 72.000(9)
Eu2 Ge2 Rb1 . . 108.000(9)
Rb1 Ge2 Rb1 9 . 110.901(8)
In1 In3 Ge1 45_666 5 108.264(12)
In1 In3 In1 45_666 5 108.264(12)
Ge1 In3 Ge1 5 45_666 108.264(12)
In1 In3 Ge1 5 45_666 108.264(12)
In1 In3 In1 45_666 46_656 111.91(2)
Ge1 In3 In1 5 46_656 108.264(12)
In1 In3 In1 5 46_656 108.264(12)
Ge1 In3 In1 45_666 46_656 111.91(2)
In1 In3 Ge1 45_666 46_656 111.91(2)
Ge1 In3 Ge1 5 46_656 108.264(12)
In1 In3 Ge1 5 46_656 108.264(12)
Ge1 In3 Ge1 45_666 46_656 111.91(2)
In1 In3 In1 45_666 6_556 108.264(12)
Ge1 In3 In1 5 6_556 111.91(2)
In1 In3 In1 5 6_556 111.91(2)
Ge1 In3 In1 45_666 6_556 108.264(12)
In1 In3 In1 46_656 6_556 108.264(12)
Ge1 In3 In1 46_656 6_556 108.264(12)
In1 In3 Ge1 45_666 6_556 108.264(12)
Ge1 In3 Ge1 5 6_556 111.91(2)
In1 In3 Ge1 5 6_556 111.91(2)
Ge1 In3 Ge1 45_666 6_556 108.264(12)
In1 In3 Ge1 46_656 6_556 108.264(12)
Ge1 In3 Ge1 46_656 6_556 108.264(12)
In1 In3 Rb1 45_666 33_656 66.681(8)
Ge1 In3 Rb1 5 33_656 169.043(12)
In1 In3 Rb1 5 33_656 169.043(12)
Ge1 In3 Rb1 45_666 33_656 66.681(8)
In1 In3 Rb1 46_656 33_656 66.681(8)
Ge1 In3 Rb1 46_656 33_656 66.681(8)
In1 In3 Rb1 6_556 33_656 79.043(12)
Ge1 In3 Rb1 6_556 33_656 79.043(12)
In1 In3 Rb1 45_666 29_556 169.043(12)
Ge1 In3 Rb1 5 29_556 66.681(8)
In1 In3 Rb1 5 29_556 66.681(8)
Ge1 In3 Rb1 45_666 29_556 169.043(12)
In1 In3 Rb1 46_656 29_556 79.043(12)
Ge1 In3 Rb1 46_656 29_556 79.043(12)
In1 In3 Rb1 6_556 29_556 66.681(8)
Ge1 In3 Rb1 6_556 29_556 66.681(8)
Rb1 In3 Rb1 33_656 29_556 120.0
In1 In3 Rb1 45_666 5 79.043(12)
Ge1 In3 Rb1 5 5 66.681(8)
In1 In3 Rb1 5 5 66.681(8)
Ge1 In3 Rb1 45_666 5 79.043(12)
In1 In3 Rb1 46_656 5 169.043(12)
Ge1 In3 Rb1 46_656 5 169.043(12)
In1 In3 Rb1 6_556 5 66.681(8)
Ge1 In3 Rb1 6_556 5 66.681(8)
Rb1 In3 Rb1 33_656 5 120.0
Rb1 In3 Rb1 29_556 5 90.0
In1 In3 Rb1 45_666 9 66.681(8)
Ge1 In3 Rb1 5 9 79.043(12)
In1 In3 Rb1 5 9 79.043(12)
Ge1 In3 Rb1 45_666 9 66.681(8)
In1 In3 Rb1 46_656 9 66.681(8)
Ge1 In3 Rb1 46_656 9 66.681(8)
In1 In3 Rb1 6_556 9 169.043(12)
Ge1 In3 Rb1 6_556 9 169.043(12)
Rb1 In3 Rb1 33_656 9 90.0
Rb1 In3 Rb1 29_556 9 120.0
Rb1 In3 Rb1 5 9 120.0
In1 Rb1 In1 17 26 160.003(18)
In1 Rb1 Ge1 26 17 160.003(18)
In1 Rb1 Ge1 17 26 160.003(18)
Ge1 Rb1 Ge1 17 26 160.003(18)
In1 Rb1 In1 17 42_666 39.767(17)
In1 Rb1 In1 26 42_666 122.776(7)
Ge1 Rb1 In1 17 42_666 39.767(17)
Ge1 Rb1 In1 26 42_666 122.776(7)
In1 Rb1 Ge1 17 42_666 39.767(17)
In1 Rb1 Ge1 26 42_666 122.776(7)
Ge1 Rb1 Ge1 17 42_666 39.767(17)
Ge1 Rb1 Ge1 26 42_666 122.776(7)
In1 Rb1 Ge1 17 25_565 122.776(7)
In1 Rb1 Ge1 26 25_565 71.697(15)
Ge1 Rb1 Ge1 17 25_565 122.776(7)
Ge1 Rb1 Ge1 26 25_565 71.697(15)
In1 Rb1 Ge1 42_666 25_565 160.003(18)
Ge1 Rb1 Ge1 42_666 25_565 160.003(18)
In1 Rb1 In1 17 18_554 71.697(15)
In1 Rb1 In1 26 18_554 122.776(7)
Ge1 Rb1 In1 17 18_554 71.697(15)
Ge1 Rb1 In1 26 18_554 122.776(7)
In1 Rb1 In1 42_666 18_554 85.256(13)
Ge1 Rb1 In1 42_666 18_554 85.256(13)
Ge1 Rb1 In1 25_565 18_554 98.221(13)
In1 Rb1 In1 17 25_565 122.776(7)
In1 Rb1 In1 26 25_565 71.697(15)
Ge1 Rb1 In1 17 25_565 122.776(7)
Ge1 Rb1 In1 26 25_565 71.697(15)
In1 Rb1 In1 42_666 25_565 160.003(18)
Ge1 Rb1 In1 42_666 25_565 160.003(18)
In1 Rb1 In1 18_554 25_565 98.221(13)
In1 Rb1 Ge1 17 18_554 71.697(15)
In1 Rb1 Ge1 26 18_554 122.776(7)
Ge1 Rb1 Ge1 17 18_554 71.697(15)
Ge1 Rb1 Ge1 26 18_554 122.776(7)
In1 Rb1 Ge1 42_666 18_554 85.256(13)
Ge1 Rb1 Ge1 42_666 18_554 85.256(13)
Ge1 Rb1 Ge1 25_565 18_554 98.221(13)
In1 Rb1 Ge1 25_565 18_554 98.221(13)
In1 Rb1 In1 17 41_665 85.256(13)
In1 Rb1 In1 26 41_665 98.221(13)
Ge1 Rb1 In1 17 41_665 85.256(13)
Ge1 Rb1 In1 26 41_665 98.221(13)
In1 Rb1 In1 42_666 41_665 71.697(15)
Ge1 Rb1 In1 42_666 41_665 71.697(15)
Ge1 Rb1 In1 25_565 41_665 122.776(7)
In1 Rb1 In1 18_554 41_665 39.767(17)
In1 Rb1 In1 25_565 41_665 122.776(7)
Ge1 Rb1 In1 18_554 41_665 39.767(17)
In1 Rb1 Ge1 17 2_565 98.221(13)
In1 Rb1 Ge1 26 2_565 85.256(13)
Ge1 Rb1 Ge1 17 2_565 98.221(13)
Ge1 Rb1 Ge1 26 2_565 85.256(13)
In1 Rb1 Ge1 42_666 2_565 122.776(7)
Ge1 Rb1 Ge1 42_666 2_565 122.776(7)
Ge1 Rb1 Ge1 25_565 2_565 39.767(17)
In1 Rb1 Ge1 18_554 2_565 122.776(7)
In1 Rb1 Ge1 25_565 2_565 39.767(17)
Ge1 Rb1 Ge1 18_554 2_565 122.776(7)
In1 Rb1 Ge1 41_665 2_565 160.003(18)
Ge2 Eu2 In2 . 25 180.000(10)
Ge2 Eu2 Ge2 . 25 180.000(10)
Ge2 Eu2 In2 . 28 70.5
In2 Eu2 In2 25 28 109.5
Ge2 Eu2 In2 25 28 109.5
Ge2 Eu2 In2 . 4 109.5
In2 Eu2 In2 25 4 70.5
Ge2 Eu2 In2 25 4 70.5
In2 Eu2 In2 28 4 180.0
Ge2 Eu2 In2 . 27 70.5290(10)
In2 Eu2 In2 25 27 109.5
Ge2 Eu2 In2 25 27 109.5
In2 Eu2 In2 28 27 109.5
In2 Eu2 In2 4 27 70.5
Ge2 Eu2 In2 . 3 109.5
In2 Eu2 In2 25 3 70.5290(10)
Ge2 Eu2 In2 25 3 70.5290(10)
In2 Eu2 In2 28 3 70.5
In2 Eu2 In2 4 3 109.5
In2 Eu2 In2 27 3 180.0
Ge2 Eu2 In2 . 26 70.5
In2 Eu2 In2 25 26 109.5
Ge2 Eu2 In2 25 26 109.5
In2 Eu2 In2 28 26 109.5
In2 Eu2 In2 4 26 70.5
In2 Eu2 In2 27 26 109.5
In2 Eu2 In2 3 26 70.5
Ge2 Eu2 In2 . 2 109.5
In2 Eu2 In2 25 2 70.5
Ge2 Eu2 In2 25 2 70.5
In2 Eu2 In2 28 2 70.5
In2 Eu2 In2 4 2 109.5
In2 Eu2 In2 27 2 70.5
In2 Eu2 In2 3 2 109.5
In2 Eu2 In2 26 2 180.000(10)
Ge2 Eu2 Ge2 . 28 70.5
In2 Eu2 Ge2 25 28 109.5
Ge2 Eu2 Ge2 25 28 109.5
In2 Eu2 Ge2 4 28 180.0
In2 Eu2 Ge2 27 28 109.5
In2 Eu2 Ge2 3 28 70.5
In2 Eu2 Ge2 26 28 109.5
In2 Eu2 Ge2 2 28 70.5
Ge2 Eu2 Ge2 . 4 109.5
In2 Eu2 Ge2 25 4 70.5
Ge2 Eu2 Ge2 25 4 70.5
In2 Eu2 Ge2 28 4 180.0
In2 Eu2 Ge2 27 4 70.5
In2 Eu2 Ge2 3 4 109.5
In2 Eu2 Ge2 26 4 70.5
In2 Eu2 Ge2 2 4 109.5
Ge2 Eu2 Ge2 28 4 180.0

loop_
_geom_bond_atom_site_label_1
_geom_bond_atom_site_label_2
_geom_bond_site_symmetry_2
_geom_bond_distance
Ge1 Ge2 . 2.5185(4)
Ge1 In2 28 2.5185(4)
Ge1 Ge2 28 2.5185(4)
Ge1 In1 26 2.5492(12)
Ge1 Ge1 26 2.5492(12)
Ge1 In3 9 2.6486(6)
Ge1 Eu2 . 3.5562(7)
Ge1 Rb1 . 3.7475(5)
Ge1 Rb1 25_565 3.7475(5)
Ge2 In1 9 2.5185(4)
Ge2 In1 5 2.5185(4)
Ge2 Ge1 9 2.5185(4)
Ge2 Ge1 5 2.5185(4)
Ge2 In2 14 2.5340(13)
Ge2 Ge2 14 2.5340(13)
Ge2 Eu2 . 3.5088(7)
Ge2 Rb1 9 4.1001(4)
Ge2 Rb1 . 4.1001(4)
In3 In1 45_666 2.6486(6)
In3 Ge1 5 2.6486(6)
In3 In1 5 2.6486(6)
In3 Ge1 45_666 2.6486(6)
In3 In1 46_656 2.6486(6)
In3 Ge1 46_656 2.6486(6)
In3 In1 6_556 2.6486(6)
In3 Ge1 6_556 2.6486(6)
In3 Rb1 33_656 3.8994(3)
In3 Rb1 29_556 3.8994(3)
In3 Rb1 5 3.8994(3)
In3 Rb1 9 3.8994(3)
Rb1 In1 17 3.7475(5)
Rb1 In1 26 3.7475(5)
Rb1 Ge1 17 3.7475(5)
Rb1 Ge1 26 3.7475(5)
Rb1 In1 42_666 3.7475(5)
Rb1 Ge1 42_666 3.7475(5)
Rb1 Ge1 25_565 3.7475(5)
Rb1 In1 18_554 3.7475(5)
Rb1 In1 25_565 3.7475(5)
Rb1 Ge1 18_554 3.7475(5)
Rb1 In1 41_665 3.7475(5)
Rb1 Ge1 2_565 3.7475(5)
Eu2 In2 25 3.5088(7)
Eu2 Ge2 25 3.5088(7)
Eu2 In2 28 3.5088(7)
Eu2 In2 4 3.5088(7)
Eu2 In2 27 3.5088(7)
Eu2 In2 3 3.5088(7)
Eu2 In2 26 3.5088(7)
Eu2 In2 2 3.5088(7)
Eu2 Ge2 28 3.5088(7)
Eu2 Ge2 4 3.5088(7)
